data_1564630
loop_
_publ_author_name
'Boussadia, Ahlem'
'Beghidja, Adel'
'Gali, Lynda'
'Beghidja, Chahrazed'
'Elhabiri, Mourad'
'Rabu, Pierre'
'Rogez, Guillaume'

_publ_section_title
;
 Coordination properties of two new Schiff-base phenoxy-carboxylates and
 comparative study of their antioxidant activities
;
_journal_name_full 'Inorganica Chimica Acta'
_journal_page_first 119656
_journal_paper_doi 10.1016/j.ica.2020.119656
_journal_volume 508
_journal_year 2020
_chemical_formula_moiety '0.5(C98 H90 Cu6 N14 O16)'
_chemical_formula_sum 'C49 H45 Cu3 N7 O8'
_chemical_formula_weight 1050.54
_space_group_crystal_system monoclinic
_space_group_IT_number 13
_space_group_name_Hall '-P 2yc'
_space_group_name_H-M_alt 'P 1 2/c 1'
_atom_sites_solution_hydrogens geom
_cell_angle_alpha 90
_cell_angle_beta 106.724(2)
_cell_angle_gamma 90
_cell_formula_units_Z 2
_cell_length_a 18.7592(7)
_cell_length_b 9.7333(4)
_cell_length_c 16.0077(6)
_cell_measurement_reflns_used 6237
_cell_measurement_temperature 296.15
_cell_measurement_theta_max 24.945
_cell_measurement_theta_min 2.562
_cell_volume 2799.20(19)
_computing_cell_refinement 'SAINT v8.37A (Bruker, 2015)'
_computing_data_reduction 'SAINT v8.37A (Bruker, 2015)'
_computing_molecular_graphics 'Olex2 (Dolomanov et al., 2009)'
_computing_publication_material 'Olex2 (Dolomanov et al., 2009)'
_computing_structure_refinement 'ShelXL (Sheldrick, 2015)'
_computing_structure_solution 'SHELXS-97 (Sheldrick, 1990)'
_diffrn_ambient_temperature 296.15
_diffrn_measured_fraction_theta_full 0.975
_diffrn_measured_fraction_theta_max 0.975
_diffrn_measurement_device_type 'Bruker APEX-II CCD'
_diffrn_measurement_method '\f and \w scans'
_diffrn_radiation_type MoK\a
_diffrn_radiation_wavelength 0.71073
_diffrn_reflns_av_R_equivalents 0.0520
_diffrn_reflns_av_unetI/netI 0.0557
_diffrn_reflns_Laue_measured_fraction_full 0.975
_diffrn_reflns_Laue_measured_fraction_max 0.975
_diffrn_reflns_limit_h_max 22
_diffrn_reflns_limit_h_min -22
_diffrn_reflns_limit_k_max 11
_diffrn_reflns_limit_k_min -11
_diffrn_reflns_limit_l_max 15
_diffrn_reflns_limit_l_min -19
_diffrn_reflns_number 17691
_diffrn_reflns_point_group_measured_fraction_full 0.975
_diffrn_reflns_point_group_measured_fraction_max 0.975
_diffrn_reflns_theta_full 25.089
_diffrn_reflns_theta_max 25.089
_diffrn_reflns_theta_min 2.657
_diffrn_standards_number 0
_exptl_absorpt_coefficient_mu 1.181
_exptl_absorpt_correction_T_max 0.7452
_exptl_absorpt_correction_T_min 0.6669
_exptl_absorpt_correction_type multi-scan
_exptl_absorpt_process_details
;
SADABS-2014/5 (Bruker,2014) was used for absorption correction.
wR2(int) was 0.0670 before and 0.0582 after correction.
The Ratio of minimum to maximum transmission is 0.8949.
The \l/2 correction factor is 0.00150.
;
_exptl_crystal_colour green
_exptl_crystal_colour_primary green
_exptl_crystal_density_diffrn 1.246
_exptl_crystal_description block
_exptl_crystal_F_000 1078
_exptl_crystal_size_max 0.13
_exptl_crystal_size_mid 0.12
_exptl_crystal_size_min 0.1
_refine_diff_density_max 1.747
_refine_diff_density_min -0.470
_refine_diff_density_rms 0.127
_refine_ls_extinction_coef .
_refine_ls_extinction_method none
_refine_ls_goodness_of_fit_ref 1.038
_refine_ls_hydrogen_treatment constr
_refine_ls_matrix_type full
_refine_ls_number_parameters 306
_refine_ls_number_reflns 4866
_refine_ls_number_restraints 0
_refine_ls_restrained_S_all 1.038
_refine_ls_R_factor_all 0.1037
_refine_ls_R_factor_gt 0.0784
_refine_ls_shift/su_max 0.000
_refine_ls_shift/su_mean 0.000
_refine_ls_structure_factor_coef Fsqd
_refine_ls_weighting_details 'w=1/[\s^2^(Fo^2^)+(0.1608P)^2^+2.8296P] where P=(Fo^2^+2Fc^2^)/3'
_refine_ls_weighting_scheme calc
_refine_ls_wR_factor_gt 0.2251
_refine_ls_wR_factor_ref 0.2500
_reflns_Friedel_coverage 0.000
_reflns_Friedel_fraction_full .
_reflns_Friedel_fraction_max .
_reflns_number_gt 3394
_reflns_number_total 4866
_reflns_threshold_expression 'I > 2\s(I)'
_cod_data_source_file ICA-2020-508-119656.cif
_cod_data_source_block C1
_cod_database_code 1564630
_shelx_space_group_comment
;
The symmetry employed for this shelxl refinement is uniquely defined
by the following loop, which should always be used as a source of
symmetry information in preference to the above space-group names.
They are only intended as comments.
;
_shelx_estimated_absorpt_t_max 0.891
_shelx_estimated_absorpt_t_min 0.862
_olex2_refinement_description
;
1. Fixed Uiso
 At 1.2 times of:
  All C(H) groups
 At 1.5 times of:
  All C(H,H,H) groups
2.a Aromatic/amide H refined with riding coordinates:
 C3(H3), C4(H4), C7(H7), C9(H9), C13(H13), C14(H14), C15(H15), C16(H16),
 C17(H17), C18(H18), C19(H19), C20(H20), C21(H21), C22(H22), C23(H23), C24(H24),
  C25(H25)
2.b Idealised Me refined as rotating group:
 C11(H11A,H11B,H11C), C12(H12A,H12B,H12C)
;

loop_
_space_group_symop_operation_xyz
'x, y, z'
'-x, y, -z+1/2'
'-x, -y, -z'
'x, -y, z-1/2'

loop_
_atom_site_label
_atom_site_type_symbol
_atom_site_fract_x
_atom_site_fract_y
_atom_site_fract_z
_atom_site_U_iso_or_equiv
_atom_site_adp_type
_atom_site_occupancy
_atom_site_site_symmetry_order
_atom_site_calc_flag
_atom_site_refinement_flags_posn
_atom_site_refinement_flags_adp
_atom_site_refinement_flags_occupancy
_atom_site_disorder_assembly
_atom_site_disorder_group
Cu1 Cu 0.000000 0.44905(12) 0.250000 0.0485(4) Uani 1 2 d S T P . .
Cu2 Cu 0.47283(4) 0.58226(8) 0.40807(5) 0.0418(3) Uani 1 1 d . . . . .
O1 O 0.1002(2) 0.4550(5) 0.3284(3) 0.0493(11) Uani 1 1 d . . . . .
O2 O 0.1115(2) 0.2280(5) 0.3325(4) 0.0709(15) Uani 1 1 d . . . . .
O3 O 0.4503(2) 0.4022(4) 0.4470(3) 0.0411(10) Uani 1 1 d . . . . .
O4 O 0.4945(3) 0.7651(5) 0.3774(3) 0.0579(12) Uani 1 1 d . . . . .
N1 N 0.3715(2) 0.6298(5) 0.4097(3) 0.0412(12) Uani 1 1 d . . . . .
N2 N 0.5557(3) 0.5036(6) 0.3636(3) 0.0437(12) Uani 1 1 d . . . . .
N3 N 0.0445(3) 0.4256(6) 0.1478(4) 0.0554(15) Uani 1 1 d . . . . .
N4 N 0.000000 0.6975(8) 0.250000 0.0544(19) Uani 1 2 d S T P . .
C1 C 0.1385(3) 0.3436(7) 0.3450(4) 0.0464(15) Uani 1 1 d . . . . .
C2 C 0.2221(3) 0.3622(6) 0.3816(4) 0.0411(14) Uani 1 1 d . . . . .
C3 C 0.2669(3) 0.2495(7) 0.4098(5) 0.0517(17) Uani 1 1 d . . . . .
H3 H 0.245321 0.163855 0.411481 0.062 Uiso 1 1 calc R . . . .
C4 C 0.3446(3) 0.2621(6) 0.4362(5) 0.0465(15) Uani 1 1 d . . . . .
H4 H 0.374331 0.185305 0.455256 0.056 Uiso 1 1 calc R . . . .
C5 C 0.3772(3) 0.3893(6) 0.4337(4) 0.0357(13) Uani 1 1 d . . . . .
C6 C 0.3310(3) 0.5076(6) 0.4100(4) 0.0377(13) Uani 1 1 d . . . . .
C7 C 0.2543(3) 0.4900(6) 0.3829(4) 0.0380(13) Uani 1 1 d . . . . .
H7 H 0.223874 0.566302 0.365258 0.046 Uiso 1 1 calc R . . . .
C8 C 0.3495(4) 0.7549(7) 0.4192(5) 0.0533(17) Uani 1 1 d . . . . .
C9 C 0.3918(4) 0.8690(7) 0.4069(5) 0.0618(19) Uani 1 1 d . . . . .
H9 H 0.372386 0.954600 0.414320 0.074 Uiso 1 1 calc R . . . .
C10 C 0.4566(4) 0.8711(7) 0.3859(5) 0.0549(17) Uani 1 1 d . . . . .
C11 C 0.2790(4) 0.7857(8) 0.4418(6) 0.074(2) Uani 1 1 d . . . . .
H11A H 0.242973 0.823200 0.391702 0.111 Uiso 1 1 calc GR . . . .
H11B H 0.289033 0.850955 0.488682 0.111 Uiso 1 1 calc GR . . . .
H11C H 0.259905 0.702531 0.459430 0.111 Uiso 1 1 calc GR . . . .
C12 C 0.4915(5) 1.0038(9) 0.3726(7) 0.085(3) Uani 1 1 d . . . . .
H12A H 0.476826 1.074509 0.406030 0.127 Uiso 1 1 calc GR . . . .
H12B H 0.475408 1.027760 0.311849 0.127 Uiso 1 1 calc GR . . . .
H12C H 0.544678 0.994439 0.391211 0.127 Uiso 1 1 calc GR . . . .
C13 C 0.6035(4) 0.5842(7) 0.3351(5) 0.0586(18) Uani 1 1 d . . . . .
H13 H 0.598904 0.679024 0.338275 0.070 Uiso 1 1 calc R . . . .
C14 C 0.6567(4) 0.5345(9) 0.3028(5) 0.065(2) Uani 1 1 d . . . . .
H14 H 0.687254 0.593842 0.283095 0.078 Uiso 1 1 calc R . . . .
C15 C 0.6659(4) 0.3902(10) 0.2991(5) 0.076(2) Uani 1 1 d . . . . .
H15 H 0.702939 0.352535 0.278000 0.091 Uiso 1 1 calc R . . . .
C16 C 0.6194(5) 0.3100(9) 0.3271(6) 0.076(2) Uani 1 1 d . . . . .
H16 H 0.623832 0.215001 0.325075 0.091 Uiso 1 1 calc R . . . .
C17 C 0.5640(4) 0.3677(8) 0.3594(5) 0.0618(19) Uani 1 1 d . . . . .
H17 H 0.532351 0.309856 0.378356 0.074 Uiso 1 1 calc R . . . .
C18 C 0.1026(4) 0.5045(10) 0.1433(6) 0.075(2) Uani 1 1 d . . . . .
H18 H 0.121645 0.568579 0.187142 0.090 Uiso 1 1 calc R . . . .
C19 C 0.1347(5) 0.4935(12) 0.0764(7) 0.085(3) Uani 1 1 d . . . . .
H19 H 0.174373 0.549702 0.074639 0.102 Uiso 1 1 calc R . . . .
C20 C 0.1076(6) 0.4001(12) 0.0137(8) 0.096(3) Uani 1 1 d . . . . .
H20 H 0.129722 0.389676 -0.031021 0.115 Uiso 1 1 calc R . . . .
C21 C 0.0454(6) 0.3167(12) 0.0146(6) 0.092(3) Uani 1 1 d . . . . .
H21 H 0.025121 0.253638 -0.029489 0.110 Uiso 1 1 calc R . . . .
C22 C 0.0162(5) 0.3347(10) 0.0858(6) 0.074(2) Uani 1 1 d . . . . .
H22 H -0.023948 0.281293 0.089203 0.089 Uiso 1 1 calc R . . . .
C23 C 0.0586(4) 0.7712(9) 0.2962(6) 0.079(3) Uani 1 1 d . . . . .
H23 H 0.099831 0.723425 0.329880 0.095 Uiso 1 1 calc R . . . .
C24 C 0.0618(5) 0.9107(8) 0.2973(7) 0.090(3) Uani 1 1 d . . . . .
H24 H 0.104362 0.956966 0.328925 0.107 Uiso 1 1 calc R . . . .
C25 C 0.000000 0.9804(14) 0.250000 0.096(5) Uani 1 2 d S T P . .
H25 H 0.000000 1.075975 0.250001 0.115 Uiso 1 2 calc RS T P . .

loop_
_atom_site_aniso_label
_atom_site_aniso_U_11
_atom_site_aniso_U_22
_atom_site_aniso_U_33
_atom_site_aniso_U_23
_atom_site_aniso_U_13
_atom_site_aniso_U_12
Cu1 0.0161(5) 0.0686(8) 0.0565(7) 0.000 0.0032(5) 0.000
Cu2 0.0199(4) 0.0499(5) 0.0537(5) 0.0051(3) 0.0075(3) -0.0016(3)
O1 0.021(2) 0.065(3) 0.056(3) -0.003(2) 0.0008(19) -0.0019(19)
O2 0.028(2) 0.056(3) 0.119(5) -0.006(3) 0.005(3) -0.013(2)
O3 0.0179(18) 0.050(2) 0.053(3) 0.0038(18) 0.0070(17) -0.0008(16)
O4 0.047(3) 0.056(3) 0.072(3) 0.012(2) 0.019(2) -0.008(2)
N1 0.025(2) 0.043(3) 0.053(3) -0.002(2) 0.008(2) 0.001(2)
N2 0.029(3) 0.054(3) 0.050(3) -0.003(2) 0.014(2) -0.007(2)
N3 0.026(3) 0.083(4) 0.054(4) 0.003(3) 0.007(2) 0.004(3)
N4 0.040(4) 0.051(5) 0.069(5) 0.000 0.010(4) 0.000
C1 0.026(3) 0.054(4) 0.054(4) -0.005(3) 0.004(3) 0.000(3)
C2 0.019(3) 0.050(4) 0.052(4) 0.002(3) 0.007(2) 0.002(2)
C3 0.027(3) 0.045(4) 0.077(5) -0.001(3) 0.006(3) -0.011(2)
C4 0.024(3) 0.040(3) 0.073(5) 0.004(3) 0.010(3) 0.003(2)
C5 0.014(2) 0.051(4) 0.037(3) -0.002(2) 0.001(2) -0.002(2)
C6 0.026(3) 0.042(3) 0.044(3) -0.003(3) 0.008(2) -0.001(2)
C7 0.018(2) 0.049(3) 0.044(3) 0.000(3) 0.004(2) 0.002(2)
C8 0.039(3) 0.057(4) 0.058(4) -0.005(3) 0.005(3) 0.000(3)
C9 0.049(4) 0.044(4) 0.086(6) 0.000(4) 0.009(4) -0.003(3)
C10 0.055(4) 0.050(4) 0.055(4) 0.007(3) 0.008(3) -0.005(3)
C11 0.049(4) 0.056(5) 0.117(7) -0.018(4) 0.024(4) 0.000(3)
C12 0.082(6) 0.065(5) 0.100(7) 0.024(5) 0.017(5) -0.008(4)
C13 0.056(4) 0.057(4) 0.071(5) 0.003(3) 0.030(4) -0.003(3)
C14 0.045(4) 0.083(6) 0.075(5) 0.009(4) 0.030(4) -0.010(4)
C15 0.041(4) 0.123(8) 0.068(5) -0.009(5) 0.025(4) 0.006(4)
C16 0.071(5) 0.079(6) 0.097(6) -0.002(5) 0.054(5) 0.004(4)
C17 0.044(4) 0.065(5) 0.081(5) 0.001(4) 0.024(4) -0.007(3)
C18 0.037(4) 0.113(7) 0.072(5) 0.008(5) 0.011(4) 0.007(4)
C19 0.045(5) 0.129(9) 0.085(6) 0.020(6) 0.024(4) -0.011(5)
C20 0.082(7) 0.120(9) 0.103(8) 0.023(7) 0.054(7) 0.032(6)
C21 0.081(6) 0.127(8) 0.070(6) -0.012(5) 0.027(5) 0.028(6)
C22 0.058(5) 0.084(6) 0.084(6) -0.003(5) 0.026(5) 0.014(4)
C23 0.044(4) 0.074(6) 0.099(6) 0.013(5) -0.011(4) 0.004(4)
C24 0.066(6) 0.056(5) 0.126(8) -0.009(5) -0.004(5) -0.016(4)
C25 0.063(8) 0.055(7) 0.145(13) 0.000 -0.008(8) 0.000

loop_
_atom_type_symbol
_atom_type_description
_atom_type_scat_dispersion_real
_atom_type_scat_dispersion_imag
_atom_type_scat_source
C C 0.0033 0.0016 'International Tables Vol C Tables 4.2.6.8 and 6.1.1.4'
H H 0.0000 0.0000 'International Tables Vol C Tables 4.2.6.8 and 6.1.1.4'
Cu Cu 0.3201 1.2651 'International Tables Vol C Tables 4.2.6.8 and 6.1.1.4'
N N 0.0061 0.0033 'International Tables Vol C Tables 4.2.6.8 and 6.1.1.4'
O O 0.0106 0.0060 'International Tables Vol C Tables 4.2.6.8 and 6.1.1.4'

loop_
_geom_angle_atom_site_label_1
_geom_angle_atom_site_label_2
_geom_angle_atom_site_label_3
_geom_angle
_geom_angle_site_symmetry_1
_geom_angle_site_symmetry_3
O1 Cu1 O1 176.6(3) 2 .
O1 Cu1 N3 88.8(2) . .
O1 Cu1 N3 91.6(2) . 2
O1 Cu1 N3 91.6(2) 2 .
O1 Cu1 N3 88.8(2) 2 2
O1 Cu1 N4 88.28(14) 2 .
O1 Cu1 N4 88.28(14) . .
N3 Cu1 N3 167.2(4) . 2
N3 Cu1 N4 96.40(18) . .
N3 Cu1 N4 96.40(18) 2 .
O3 Cu2 O3 82.55(16) . 3_666
O3 Cu2 N1 84.67(19) . .
O3 Cu2 N2 91.81(19) . .
O4 Cu2 O3 175.9(2) . .
O4 Cu2 O3 94.44(18) . 3_666
O4 Cu2 N1 93.6(2) . .
O4 Cu2 N2 91.2(2) . .
N1 Cu2 O3 106.98(18) . 3_666
N1 Cu2 N2 158.8(2) . .
N2 Cu2 O3 93.18(17) . 3_666
C1 O1 Cu1 119.3(4) . .
Cu2 O3 Cu2 97.45(16) . 3_666
C5 O3 Cu2 118.3(3) . 3_666
C5 O3 Cu2 110.0(3) . .
C10 O4 Cu2 123.6(4) . .
C6 N1 Cu2 109.0(4) . .
C8 N1 Cu2 124.0(4) . .
C8 N1 C6 126.6(5) . .
C13 N2 Cu2 122.8(5) . .
C17 N2 Cu2 120.2(4) . .
C17 N2 C13 117.0(5) . .
C18 N3 Cu1 119.9(6) . .
C22 N3 Cu1 120.4(5) . .
C22 N3 C18 119.7(7) . .
C23 N4 Cu1 122.3(5) . .
C23 N4 Cu1 122.3(5) 2 .
C23 N4 C23 115.4(9) . 2
O1 C1 C2 115.6(5) . .
O2 C1 O1 124.1(5) . .
O2 C1 C2 120.3(6) . .
C3 C2 C1 119.8(5) . .
C3 C2 C7 119.3(5) . .
C7 C2 C1 120.9(5) . .
C2 C3 H3 119.6 . .
C2 C3 C4 120.8(6) . .
C4 C3 H3 119.6 . .
C3 C4 H4 120.0 . .
C5 C4 C3 119.9(5) . .
C5 C4 H4 120.0 . .
O3 C5 C4 121.5(5) . .
O3 C5 C6 119.0(5) . .
C4 C5 C6 119.4(5) . .
N1 C6 C5 113.3(5) . .
C7 C6 N1 127.8(5) . .
C7 C6 C5 118.6(5) . .
C2 C7 C6 121.7(5) . .
C2 C7 H7 119.1 . .
C6 C7 H7 119.1 . .
N1 C8 C9 120.5(6) . .
N1 C8 C11 122.9(6) . .
C9 C8 C11 116.6(6) . .
C8 C9 H9 115.5 . .
C10 C9 C8 128.9(7) . .
C10 C9 H9 115.5 . .
O4 C10 C9 125.5(7) . .
O4 C10 C12 113.7(7) . .
C9 C10 C12 120.8(8) . .
C8 C11 H11A 109.5 . .
C8 C11 H11B 109.5 . .
C8 C11 H11C 109.5 . .
H11A C11 H11B 109.5 . .
H11A C11 H11C 109.5 . .
H11B C11 H11C 109.5 . .
C10 C12 H12A 109.5 . .
C10 C12 H12B 109.5 . .
C10 C12 H12C 109.5 . .
H12A C12 H12B 109.5 . .
H12A C12 H12C 109.5 . .
H12B C12 H12C 109.5 . .
N2 C13 H13 118.1 . .
C14 C13 N2 123.8(7) . .
C14 C13 H13 118.1 . .
C13 C14 H14 120.4 . .
C13 C14 C15 119.1(7) . .
C15 C14 H14 120.4 . .
C14 C15 H15 121.2 . .
C16 C15 C14 117.6(7) . .
C16 C15 H15 121.2 . .
C15 C16 H16 119.6 . .
C15 C16 C17 120.8(8) . .
C17 C16 H16 119.6 . .
N2 C17 C16 121.6(7) . .
N2 C17 H17 119.2 . .
C16 C17 H17 119.2 . .
N3 C18 H18 118.7 . .
N3 C18 C19 122.5(9) . .
C19 C18 H18 118.7 . .
C18 C19 H19 120.7 . .
C20 C19 C18 118.6(9) . .
C20 C19 H19 120.7 . .
C19 C20 H20 119.5 . .
C19 C20 C21 120.9(9) . .
C21 C20 H20 119.5 . .
C20 C21 H21 121.7 . .
C22 C21 C20 116.5(10) . .
C22 C21 H21 121.7 . .
N3 C22 C21 121.7(9) . .
N3 C22 H22 119.2 . .
C21 C22 H22 119.2 . .
N4 C23 H23 117.7 . .
N4 C23 C24 124.5(8) . .
C24 C23 H23 117.7 . .
C23 C24 H24 121.3 . .
C23 C24 C25 117.5(9) . .
C25 C24 H24 121.3 . .
C24 C25 C24 120.5(12) . 2
C24 C25 H25 119.8 2 .
C24 C25 H25 119.8 . .

loop_
_geom_bond_atom_site_label_1
_geom_bond_atom_site_label_2
_geom_bond_distance
_geom_bond_site_symmetry_2
Cu1 O1 1.937(4) 2
Cu1 O1 1.937(4) .
Cu1 N3 2.052(6) 2
Cu1 N3 2.052(6) .
Cu1 N4 2.418(8) .
Cu2 O3 2.358(4) 3_666
Cu2 O3 1.947(4) .
Cu2 O4 1.921(4) .
Cu2 N1 1.964(5) .
Cu2 N2 2.035(5) .
O1 C1 1.286(7) .
O2 C1 1.226(8) .
O3 C5 1.331(6) .
O4 C10 1.282(8) .
N1 C6 1.412(7) .
N1 C8 1.309(8) .
N2 C13 1.366(8) .
N2 C17 1.336(9) .
N3 C18 1.353(10) .
N3 C22 1.321(10) .
N4 C23 1.342(9) .
N4 C23 1.342(9) 2
C1 C2 1.518(7) .
C2 C3 1.377(9) .
C2 C7 1.380(8) .
C3 H3 0.9300 .
C3 C4 1.402(8) .
C4 H4 0.9300 .
C4 C5 1.386(8) .
C5 C6 1.425(8) .
C6 C7 1.389(7) .
C7 H7 0.9300 .
C8 C9 1.411(10) .
C8 C11 1.498(10) .
C9 H9 0.9300 .
C9 C10 1.352(10) .
C10 C12 1.490(11) .
C11 H11A 0.9600 .
C11 H11B 0.9600 .
C11 H11C 0.9600 .
C12 H12A 0.9600 .
C12 H12B 0.9600 .
C12 H12C 0.9600 .
C13 H13 0.9300 .
C13 C14 1.340(10) .
C14 H14 0.9300 .
C14 C15 1.419(12) .
C15 H15 0.9300 .
C15 C16 1.341(11) .
C16 H16 0.9300 .
C16 C17 1.404(10) .
C17 H17 0.9300 .
C18 H18 0.9300 .
C18 C19 1.376(12) .
C19 H19 0.9300 .
C19 C20 1.341(15) .
C20 H20 0.9300 .
C20 C21 1.425(15) .
C21 H21 0.9300 .
C21 C22 1.411(12) .
C22 H22 0.9300 .
C23 H23 0.9300 .
C23 C24 1.359(11) .
C24 H24 0.9300 .
C24 C25 1.368(11) .
C25 H25 0.9300 .

loop_
_smtbx_masks_void_nr
_smtbx_masks_void_average_x
_smtbx_masks_void_average_y
_smtbx_masks_void_average_z
_smtbx_masks_void_volume
_smtbx_masks_void_count_electrons
1 0.000 0.000 0.000 368.7 251.4
2 0.000 0.000 0.500 368.7 251.4
